data_7156776
loop_
_publ_author_name
'Patil, Manoj D.'
'Liu, Rai-Shung'

_publ_section_title
;
 Direct access to benzofuro[2,3-b]quinoline and
 6H-chromeno[3,4-b]quinoline cores through gold-catalyzed annulation of
 anthranils with arenoxyethynes and aryl propargyl ethers.
;
_journal_issue 18
_journal_name_full 'Organic &amp; biomolecular chemistry'
_journal_page_first 4452
_journal_page_last 4455
_journal_paper_doi 10.1039/c9ob00468h
_journal_volume 17
_journal_year 2019
_chemical_formula_moiety 'C15 H9 N O'
_chemical_formula_sum 'C15 H9 N O'
_chemical_formula_weight 219.23
_space_group_IT_number 33
_space_group_name_Hall 'P 2c -2n'
_space_group_name_H-M_alt 'P n a 21'
_symmetry_cell_setting orthorhombic
_symmetry_space_group_name_Hall 'P 2c -2n'
_symmetry_space_group_name_H-M 'P n a 21'
_atom_sites_solution_hydrogens geom
_atom_sites_solution_primary direct
_atom_sites_solution_secondary difmap
_audit_creation_method SHELXL-97
_audit_update_record
;
2019-02-14 deposited with the CCDC.    2019-04-08 downloaded from the CCDC.
;
_cell_angle_alpha 90.00
_cell_angle_beta 90.00
_cell_angle_gamma 90.00
_cell_formula_units_Z 12
_cell_length_a 23.736(4)
_cell_length_b 5.9771(6)
_cell_length_c 21.990(3)
_cell_measurement_reflns_used 1127
_cell_measurement_temperature 200(2)
_cell_measurement_theta_max 20.133
_cell_measurement_theta_min 2.523
_cell_volume 3119.8(7)
_computing_molecular_graphics 'Ortep-3 for Windows (Farrugia, 1997)'
_computing_publication_material 'WinGX publication routines (Farrugia, 2005)'
_computing_structure_refinement 'SHELXL-2014/7 (Sheldrick, 2014)'
_computing_structure_solution 'SHELXL-2014/7 (Sheldrick, 2014)'
_diffrn_ambient_temperature 200(2)
_diffrn_measured_fraction_theta_full 0.994
_diffrn_measured_fraction_theta_max 0.994
_diffrn_measurement_device_type 'D8 Venture'
_diffrn_radiation_monochromator graphite
_diffrn_radiation_source 'fine-focus sealed tube'
_diffrn_radiation_type MoK\a
_diffrn_radiation_wavelength 0.71073
_diffrn_reflns_av_R_equivalents 0.0949
_diffrn_reflns_av_sigmaI/netI 0.1367
_diffrn_reflns_limit_h_max 22
_diffrn_reflns_limit_h_min -28
_diffrn_reflns_limit_k_max 7
_diffrn_reflns_limit_k_min -5
_diffrn_reflns_limit_l_max 25
_diffrn_reflns_limit_l_min -26
_diffrn_reflns_number 12552
_diffrn_reflns_theta_full 25.06
_diffrn_reflns_theta_max 25.06
_diffrn_reflns_theta_min 2.53
_exptl_absorpt_coefficient_mu 0.089
_exptl_absorpt_correction_T_max 0.9982
_exptl_absorpt_correction_T_min 0.9912
_exptl_absorpt_correction_type multi-scan
_exptl_absorpt_process_details SADABS
_exptl_crystal_colour colorless
_exptl_crystal_density_diffrn 1.400
_exptl_crystal_density_method 'not measured'
_exptl_crystal_description prism
_exptl_crystal_F_000 1368
_exptl_crystal_size_max 0.10
_exptl_crystal_size_mid 0.05
_exptl_crystal_size_min 0.02
_refine_diff_density_max 0.506
_refine_diff_density_min -0.762
_refine_diff_density_rms 0.066
_refine_ls_abs_structure_details 'Flack H D (1983), Acta Cryst. A39, 876-881'
_refine_ls_abs_structure_Flack 0(4)
_refine_ls_extinction_method none
_refine_ls_goodness_of_fit_ref 1.013
_refine_ls_hydrogen_treatment constr
_refine_ls_matrix_type full
_refine_ls_number_parameters 440
_refine_ls_number_reflns 5380
_refine_ls_number_restraints 0
_refine_ls_restrained_S_all 1.013
_refine_ls_R_factor_all 0.2074
_refine_ls_R_factor_gt 0.0820
_refine_ls_shift/su_max 0.001
_refine_ls_shift/su_mean 0.000
_refine_ls_structure_factor_coef Fsqd
_refine_ls_weighting_details 'calc w=1/[\s^2^(Fo^2^)+(0.0988P)^2^+2.3106P] where P=(Fo^2^+2Fc^2^)/3'
_refine_ls_weighting_scheme calc
_refine_ls_wR_factor_gt 0.1809
_refine_ls_wR_factor_ref 0.2602
_reflns_number_gt 2478
_reflns_number_total 5380
_reflns_threshold_expression >2sigma(I)
_cod_data_source_file c9ob00468h2.cif
_cod_data_source_block d20681
_cod_depositor_comments 'Adding full bibliography for 7156776.cif.'
_cod_original_cell_volume 3119.7(7)
_cod_database_code 7156776

loop_
_symmetry_equiv_pos_as_xyz
'x, y, z'
'-x, -y, z+1/2'
'x+1/2, -y+1/2, z'
'-x+1/2, y+1/2, z+1/2'

loop_
_atom_site_label
_atom_site_type_symbol
_atom_site_fract_x
_atom_site_fract_y
_atom_site_fract_z
_atom_site_U_iso_or_equiv
_atom_site_adp_type
_atom_site_occupancy
_atom_site_symmetry_multiplicity
_atom_site_calc_flag
_atom_site_refinement_flags
_atom_site_disorder_assembly
_atom_site_disorder_group
C1 C 0.3942(4) 0.3085(14) 0.5192(4) 0.047(2) Uani 1 1 d . . .
C2 C 0.3640(4) 0.2399(15) 0.5684(5) 0.056(3) Uani 1 1 d . . .
H2 H 0.3465 0.0971 0.5704 0.067 Uiso 1 1 calc R . .
C3 C 0.3605(4) 0.3942(16) 0.6155(5) 0.062(3) Uani 1 1 d . . .
H3 H 0.3409 0.3559 0.6517 0.075 Uiso 1 1 calc R . .
C4 C 0.3853(4) 0.6035(15) 0.6103(5) 0.059(3) Uani 1 1 d . . .
H4 H 0.3818 0.7054 0.6433 0.071 Uiso 1 1 calc R . .
C5 C 0.4144(4) 0.6694(15) 0.5599(5) 0.053(2) Uani 1 1 d . . .
H5 H 0.4307 0.8143 0.5572 0.063 Uiso 1 1 calc R . .
C6 C 0.4193(4) 0.5184(14) 0.5134(4) 0.043(2) Uani 1 1 d . . .
C7 C 0.4435(4) 0.5157(14) 0.4511(5) 0.051(2) Uani 1 1 d . . .
C8 C 0.4328(4) 0.2997(13) 0.4259(5) 0.046(2) Uani 1 1 d . . .
C9 C 0.4729(4) 0.6573(15) 0.4178(5) 0.051(2) Uani 1 1 d . . .
H9 H 0.4830 0.8011 0.4327 0.061 Uiso 1 1 calc R . .
C10 C 0.4890(4) 0.5843(12) 0.3583(4) 0.045(2) Uani 1 1 d . . .
C11 C 0.5202(4) 0.7263(14) 0.3205(5) 0.050(2) Uani 1 1 d . . .
H11 H 0.5310 0.8698 0.3348 0.059 Uiso 1 1 calc R . .
C12 C 0.5352(4) 0.6611(15) 0.2632(5) 0.056(2) Uani 1 1 d . . .
H12 H 0.5564 0.7587 0.2381 0.067 Uiso 1 1 calc R . .
C13 C 0.5189(4) 0.4467(15) 0.2413(5) 0.054(2) Uani 1 1 d . . .
H13 H 0.5284 0.4030 0.2011 0.064 Uiso 1 1 calc R . .
C14 C 0.4897(4) 0.3038(13) 0.2780(4) 0.049(2) Uani 1 1 d . . .
H14 H 0.4796 0.1600 0.2631 0.059 Uiso 1 1 calc R . .
C15 C 0.4741(3) 0.3675(13) 0.3384(4) 0.045(2) Uani 1 1 d . . .
C16 C 0.2735(4) 0.6303(14) 0.4885(4) 0.048(2) Uani 1 1 d . . .
C17 C 0.3043(4) 0.7037(14) 0.4379(5) 0.054(3) Uani 1 1 d . . .
H17 H 0.3210 0.8482 0.4366 0.065 Uiso 1 1 calc R . .
C18 C 0.3094(4) 0.5544(16) 0.3899(5) 0.056(3) Uani 1 1 d . . .
H18 H 0.3311 0.5958 0.3555 0.067 Uiso 1 1 calc R . .
C19 C 0.2840(4) 0.3506(15) 0.3907(5) 0.055(2) Uani 1 1 d . . .
H19 H 0.2878 0.2554 0.3563 0.066 Uiso 1 1 calc R . .
C20 C 0.2531(4) 0.2781(14) 0.4393(5) 0.051(2) Uani 1 1 d . . .
H20 H 0.2359 0.1347 0.4391 0.062 Uiso 1 1 calc R . .
C21 C 0.2476(4) 0.4213(14) 0.4897(4) 0.041(2) Uani 1 1 d . . .
C22 C 0.2203(4) 0.4195(16) 0.5494(6) 0.069(3) Uani 1 1 d . . .
C23 C 0.2336(4) 0.6375(12) 0.5802(5) 0.043(2) Uani 1 1 d . . .
C24 C 0.1939(4) 0.2876(18) 0.5833(5) 0.069(3) Uani 1 1 d . . .
H24 H 0.1859 0.1407 0.5693 0.083 Uiso 1 1 calc R . .
C25 C 0.1750(4) 0.3558(14) 0.6447(4) 0.044(2) Uani 1 1 d . . .
C26 C 0.1442(4) 0.2057(14) 0.6797(5) 0.054(2) Uani 1 1 d . . .
H26 H 0.1359 0.0601 0.6647 0.065 Uiso 1 1 calc R . .
C27 C 0.1263(4) 0.2700(15) 0.7349(5) 0.053(2) Uani 1 1 d . . .
H27 H 0.1038 0.1708 0.7584 0.063 Uiso 1 1 calc R . .
C28 C 0.1400(4) 0.4789(17) 0.7582(5) 0.058(3) Uani 1 1 d . . .
H28 H 0.1272 0.5194 0.7977 0.070 Uiso 1 1 calc R . .
C29 C 0.1715(4) 0.6265(14) 0.7257(4) 0.049(2) Uani 1 1 d . . .
H29 H 0.1814 0.7683 0.7420 0.058 Uiso 1 1 calc R . .
C30 C 0.1890(3) 0.5625(13) 0.6667(4) 0.045(2) Uani 1 1 d . . .
C31 C 0.1702(4) 0.6892(17) 0.3471(6) 0.069(3) Uani 1 1 d . . .
C32 C 0.2042(4) 0.7565(18) 0.2980(7) 0.086(4) Uani 1 1 d . . .
H32 H 0.2209 0.9009 0.2971 0.103 Uiso 1 1 calc R . .
C33 C 0.2124(5) 0.609(2) 0.2519(6) 0.085(4) Uani 1 1 d . . .
H33 H 0.2366 0.6528 0.2195 0.102 Uiso 1 1 calc R . .
C34 C 0.1882(4) 0.403(2) 0.2493(5) 0.072(3) Uani 1 1 d . . .
H34 H 0.1946 0.3091 0.2152 0.087 Uiso 1 1 calc R . .
C35 C 0.1540(4) 0.3308(14) 0.2964(4) 0.051(2) Uani 1 1 d . . .
H35 H 0.1365 0.1880 0.2946 0.061 Uiso 1 1 calc R . .
C36 C 0.1454(3) 0.4730(14) 0.3477(4) 0.045(2) Uani 1 1 d . A .
C37 C 0.1102(8) 0.364(3) 0.3948(9) 0.045(5) Uiso 0.45 1 d P A 1
H37 H 0.0936 0.2208 0.3893 0.054 Uiso 0.45 1 calc PR A 1
C38 C 0.1038(8) 0.483(3) 0.4450(9) 0.037(4) Uiso 0.45 1 d P A 1
C46 C 0.0909(7) 0.352(3) 0.4409(8) 0.044(4) Uiso 0.55 1 d P A 2
H46 H 0.0826 0.2037 0.4279 0.053 Uiso 0.55 1 calc PR A 2
C47 C 0.1195(6) 0.494(3) 0.4069(8) 0.036(3) Uiso 0.55 1 d P A 2
C39 C 0.1301(4) 0.7082(14) 0.4375(5) 0.058(3) Uani 1 1 d . . .
C40 C 0.0729(3) 0.4378(13) 0.5002(4) 0.042(2) Uani 1 1 d . . .
C41 C 0.0427(4) 0.2868(14) 0.5366(5) 0.052(2) Uani 1 1 d . A .
H41 H 0.0342 0.1419 0.5214 0.062 Uiso 1 1 calc R . .
C42 C 0.0261(4) 0.3432(17) 0.5914(5) 0.059(3) Uani 1 1 d . . .
H42 H 0.0053 0.2379 0.6148 0.070 Uiso 1 1 calc R A .
C43 C 0.0379(5) 0.554(2) 0.6168(5) 0.079(4) Uani 1 1 d . A .
H43 H 0.0261 0.5907 0.6569 0.094 Uiso 1 1 calc R . .
C44 C 0.0673(5) 0.7052(17) 0.5816(6) 0.071(3) Uani 1 1 d . . .
H44 H 0.0753 0.8504 0.5970 0.086 Uiso 1 1 calc R A .
C45 C 0.0844(4) 0.6469(15) 0.5256(5) 0.055(2) Uani 1 1 d . A .
N1 N 0.4441(3) 0.2168(10) 0.3727(4) 0.0475(18) Uani 1 1 d . . .
N2 N 0.2202(3) 0.7189(10) 0.6335(4) 0.0416(17) Uani 1 1 d . . .
O1 O 0.4026(2) 0.1721(9) 0.4663(3) 0.0543(16) Uani 1 1 d . . .
O2 O 0.2646(2) 0.7627(9) 0.5396(3) 0.0539(15) Uani 1 1 d . . .
O3 O 0.1616 0.8191 0.3963 0.042 Uiso 0.45 1 d P A 1
N3 N 0.1167 0.7935 0.4911 0.040 Uiso 0.45 1 d P A 1
O3A O 0.1167 0.7935 0.4911 0.041 Uiso 0.55 1 d P A 2
N3A N 0.1616 0.8191 0.3963 0.041 Uiso 0.55 1 d P A 2

loop_
_atom_site_aniso_label
_atom_site_aniso_U_11
_atom_site_aniso_U_22
_atom_site_aniso_U_33
_atom_site_aniso_U_23
_atom_site_aniso_U_13
_atom_site_aniso_U_12
C1 0.049(6) 0.052(5) 0.040(5) -0.003(4) -0.006(4) 0.009(5)
C2 0.057(7) 0.057(6) 0.054(6) 0.019(5) -0.003(5) 0.001(5)
C3 0.055(6) 0.076(7) 0.056(7) 0.009(6) 0.006(5) 0.023(5)
C4 0.058(7) 0.054(6) 0.065(7) -0.004(5) -0.005(6) 0.009(5)
C5 0.045(6) 0.058(6) 0.055(6) 0.002(5) -0.015(5) 0.006(4)
C6 0.040(5) 0.054(6) 0.036(5) 0.005(4) -0.004(4) 0.007(4)
C7 0.042(5) 0.048(5) 0.064(7) 0.010(5) -0.017(5) 0.004(4)
C8 0.039(5) 0.033(4) 0.065(7) 0.009(5) -0.011(5) -0.002(4)
C9 0.041(5) 0.055(5) 0.058(6) -0.003(5) -0.006(5) 0.005(4)
C10 0.043(5) 0.039(5) 0.052(6) 0.001(4) -0.010(4) 0.005(4)
C11 0.047(6) 0.043(5) 0.058(6) 0.002(4) -0.004(5) -0.001(4)
C12 0.050(6) 0.056(6) 0.062(7) 0.019(5) 0.002(5) -0.004(5)
C13 0.052(6) 0.065(6) 0.044(6) 0.005(5) -0.003(5) 0.003(5)
C14 0.060(6) 0.036(5) 0.051(6) -0.004(4) -0.008(5) 0.005(4)
C15 0.038(5) 0.040(5) 0.055(6) -0.002(4) -0.015(4) 0.003(4)
C16 0.049(6) 0.049(5) 0.047(6) -0.009(5) -0.017(5) 0.010(4)
C17 0.049(6) 0.045(5) 0.068(7) 0.013(5) -0.005(5) 0.003(4)
C18 0.056(6) 0.070(6) 0.042(6) 0.018(5) -0.003(5) 0.014(5)
C19 0.057(6) 0.064(6) 0.044(6) 0.003(5) -0.001(5) 0.013(5)
C20 0.046(6) 0.049(5) 0.058(6) -0.001(5) -0.013(5) 0.007(4)
C21 0.036(5) 0.057(5) 0.031(5) 0.007(4) -0.001(4) 0.002(4)
C22 0.043(6) 0.060(6) 0.103(9) 0.029(6) -0.028(6) 0.005(5)
C23 0.035(5) 0.036(5) 0.058(6) -0.002(4) -0.013(4) -0.003(4)
C24 0.052(7) 0.063(6) 0.093(9) 0.014(6) -0.020(6) 0.014(5)
C25 0.046(5) 0.041(5) 0.044(5) -0.005(4) 0.001(4) 0.013(4)
C26 0.043(6) 0.042(5) 0.079(7) 0.003(5) -0.012(5) 0.004(4)
C27 0.045(6) 0.058(6) 0.055(6) 0.005(5) 0.004(5) 0.009(5)
C28 0.043(6) 0.085(7) 0.046(6) -0.002(5) 0.005(5) 0.017(5)
C29 0.056(6) 0.044(5) 0.045(6) -0.008(4) -0.007(5) 0.009(4)
C30 0.035(5) 0.044(5) 0.057(6) 0.012(5) -0.012(4) 0.009(4)
C31 0.046(6) 0.068(7) 0.093(8) 0.003(6) -0.014(6) 0.018(5)
C32 0.044(7) 0.056(7) 0.158(13) 0.040(8) -0.012(8) 0.011(5)
C33 0.067(8) 0.108(10) 0.082(9) 0.056(8) 0.001(7) 0.015(8)
C34 0.050(7) 0.117(9) 0.050(7) 0.000(7) -0.013(5) 0.029(6)
C35 0.053(6) 0.055(5) 0.046(5) 0.007(5) 0.000(5) 0.005(4)
C36 0.033(5) 0.049(5) 0.053(6) 0.005(4) -0.007(4) 0.008(4)
C39 0.046(6) 0.035(5) 0.092(8) -0.008(5) -0.028(5) 0.010(4)
C40 0.037(5) 0.041(5) 0.049(6) -0.001(4) -0.004(4) 0.001(4)
C41 0.055(6) 0.048(5) 0.053(6) -0.003(4) -0.007(5) 0.000(4)
C42 0.042(6) 0.090(7) 0.043(6) 0.019(5) 0.010(4) 0.016(5)
C43 0.085(9) 0.107(9) 0.044(7) -0.019(7) -0.026(6) 0.059(8)
C44 0.078(8) 0.052(6) 0.084(9) -0.018(6) -0.045(7) 0.012(6)
C45 0.046(6) 0.062(6) 0.056(7) 0.007(5) -0.017(5) 0.006(5)
N1 0.059(5) 0.039(4) 0.044(5) -0.003(3) -0.001(4) -0.010(3)
N2 0.044(4) 0.039(4) 0.042(4) 0.006(3) -0.006(3) 0.002(3)
O1 0.061(4) 0.043(3) 0.059(4) -0.001(3) -0.002(3) 0.002(3)
O2 0.056(4) 0.046(3) 0.060(4) -0.004(3) -0.011(3) 0.003(3)

loop_
_atom_type_symbol
_atom_type_description
_atom_type_scat_dispersion_real
_atom_type_scat_dispersion_imag
_atom_type_scat_source
C C 0.0033 0.0016 'International Tables Vol C Tables 4.2.6.8 and 6.1.1.4'
H H 0.0000 0.0000 'International Tables Vol C Tables 4.2.6.8 and 6.1.1.4'
N N 0.0061 0.0033 'International Tables Vol C Tables 4.2.6.8 and 6.1.1.4'
O O 0.0106 0.0060 'International Tables Vol C Tables 4.2.6.8 and 6.1.1.4'

loop_
_geom_angle_atom_site_label_1
_geom_angle_atom_site_label_2
_geom_angle_atom_site_label_3
_geom_angle
C2 C1 C6 124.6(8)
C2 C1 O1 123.1(8)
C6 C1 O1 112.2(7)
C1 C2 C3 115.1(8)
C1 C2 H2 122.5
C3 C2 H2 122.5
C4 C3 C2 120.8(9)
C4 C3 H3 119.6
C2 C3 H3 119.6
C5 C4 C3 122.8(9)
C5 C4 H4 118.6
C3 C4 H4 118.6
C4 C5 C6 117.3(8)
C4 C5 H5 121.3
C6 C5 H5 121.3
C5 C6 C1 119.3(8)
C5 C6 C7 136.8(8)
C1 C6 C7 103.8(7)
C9 C7 C8 117.4(9)
C9 C7 C6 135.2(9)
C8 C7 C6 107.3(8)
N1 C8 O1 118.6(7)
N1 C8 C7 131.1(9)
O1 C8 C7 110.2(8)
C7 C9 C10 116.9(8)
C7 C9 H9 121.5
C10 C9 H9 121.5
C11 C10 C15 120.3(8)
C11 C10 C9 120.0(8)
C15 C10 C9 119.7(8)
C12 C11 C10 120.9(8)
C12 C11 H11 119.6
C10 C11 H11 119.6
C11 C12 C13 119.9(8)
C11 C12 H12 120.0
C13 C12 H12 120.0
C14 C13 C12 120.2(9)
C14 C13 H13 119.9
C12 C13 H13 119.9
C13 C14 C15 120.9(8)
C13 C14 H14 119.6
C15 C14 H14 119.6
N1 C15 C10 124.2(8)
N1 C15 C14 118.0(7)
C10 C15 C14 117.8(8)
O2 C16 C21 115.3(8)
O2 C16 C17 122.9(8)
C21 C16 C17 121.7(8)
C18 C17 C16 116.6(8)
C18 C17 H17 121.7
C16 C17 H17 121.7
C19 C18 C17 121.9(9)
C19 C18 H18 119.0
C17 C18 H18 119.0
C18 C19 C20 122.1(9)
C18 C19 H19 118.9
C20 C19 H19 118.9
C19 C20 C21 118.2(8)
C19 C20 H20 120.9
C21 C20 H20 120.9
C16 C21 C20 119.4(8)
C16 C21 C22 102.7(8)
C20 C21 C22 138.0(8)
C24 C22 C21 139.4(11)
C24 C22 C23 112.5(11)
C21 C22 C23 107.7(8)
N2 C23 O2 120.5(6)
N2 C23 C22 132.4(9)
O2 C23 C22 107.0(8)
C22 C24 C25 121.4(11)
C22 C24 H24 119.3
C25 C24 H24 119.3
C30 C25 C26 121.0(8)
C30 C25 C24 119.8(8)
C26 C25 C24 119.1(9)
C27 C26 C25 118.8(8)
C27 C26 H26 120.6
C25 C26 H26 120.6
C26 C27 C28 121.1(9)
C26 C27 H27 119.4
C28 C27 H27 119.4
C29 C28 C27 121.2(9)
C29 C28 H28 119.4
C27 C28 H28 119.4
C28 C29 C30 118.0(8)
C28 C29 H29 121.0
C30 C29 H29 121.0
C25 C30 N2 123.2(8)
C25 C30 C29 119.8(8)
N2 C30 C29 117.0(7)
O3 C31 N3A 0.0
O3 C31 C32 122.6(11)
N3A C31 C32 122.6(11)
O3 C31 C36 116.9(10)
N3A C31 C36 116.9(10)
C32 C31 C36 120.3(10)
C33 C32 C31 118.1(11)
C33 C32 H32 120.9
C31 C32 H32 120.9
C32 C33 C34 123.9(12)
C32 C33 H33 118.1
C34 C33 H33 118.1
C33 C34 C35 119.9(11)
C33 C34 H34 120.0
C35 C34 H34 120.0
C34 C35 C36 119.3(9)
C34 C35 H35 120.4
C36 C35 H35 120.4
C31 C36 C35 118.4(8)
C31 C36 C47 96.2(10)
C35 C36 C47 145.4(10)
C31 C36 C37 129.8(11)
C35 C36 C37 111.8(11)
C47 C36 C37 33.7(8)
C38 C37 C36 114.3(19)
C38 C37 H37 122.8
C36 C37 H37 122.8
C37 C38 C40 131.3(19)
C37 C38 C39 110.1(19)
C40 C38 C39 118.4(13)
C47 C46 C40 115.4(16)
C47 C46 H46 122.3
C40 C46 H46 122.3
C46 C47 C36 132.5(16)
C46 C47 C39 112.9(16)
C36 C47 C39 114.5(12)
N3 C39 O3A 0.0
N3 C39 N3A 122.8(6)
O3A C39 N3A 122.8(6)
N3 C39 O3 122.8(6)
O3A C39 O3 122.8(6)
N3A C39 O3 0.0
N3 C39 C47 134.7(10)
O3A C39 C47 134.7(10)
N3A C39 C47 102.5(9)
O3 C39 C47 102.5(9)
N3 C39 C38 98.5(10)
O3A C39 C38 98.5(10)
N3A C39 C38 138.6(10)
O3 C39 C38 138.6(10)
C47 C39 C38 36.2(8)
C45 C40 C41 116.6(8)
C45 C40 C38 93.9(10)
C41 C40 C38 149.3(10)
C45 C40 C46 127.8(10)
C41 C40 C46 115.5(9)
C38 C40 C46 33.9(8)
C42 C41 C40 120.8(9)
C42 C41 H41 119.6
C40 C41 H41 119.6
C41 C42 C43 122.3(10)
C41 C42 H42 118.8
C43 C42 H42 118.8
C44 C43 C42 117.7(10)
C44 C43 H43 121.1
C42 C43 H43 121.1
C45 C44 C43 119.8(9)
C45 C44 H44 120.1
C43 C44 H44 120.1
C44 C45 O3A 120.3(9)
C44 C45 N3 120.3(9)
O3A C45 N3 0.0
C44 C45 C40 122.6(9)
O3A C45 C40 117.0(8)
N3 C45 C40 117.0(8)
C8 N1 C15 110.6(7)
C23 N2 C30 110.4(7)
C8 O1 C1 106.3(6)
C23 O2 C16 107.2(6)
C31 O3 C39 109.9(6)
C39 N3 C45 112.1(6)
C39 O3A C45 112.1(6)
C31 N3A C39 109.9(6)

loop_
_geom_bond_atom_site_label_1
_geom_bond_atom_site_label_2
_geom_bond_distance
C1 C2 1.362(12)
C1 C6 1.395(11)
C1 O1 1.435(9)
C2 C3 1.389(12)
C2 H2 0.9500
C3 C4 1.387(12)
C3 H3 0.9500
C4 C5 1.366(12)
C4 H4 0.9500
C5 C6 1.368(11)
C5 H5 0.9500
C6 C7 1.486(12)
C7 C9 1.319(12)
C7 C8 1.427(11)
C8 N1 1.300(11)
C8 O1 1.372(10)
C9 C10 1.431(12)
C9 H9 0.9500
C10 C11 1.400(11)
C10 C15 1.413(11)
C11 C12 1.365(12)
C11 H11 0.9500
C12 C13 1.422(12)
C12 H12 0.9500
C13 C14 1.363(11)
C13 H13 0.9500
C14 C15 1.432(11)
C14 H14 0.9500
C15 N1 1.373(10)
C16 O2 1.391(10)
C16 C21 1.392(12)
C16 C17 1.402(12)
C17 C18 1.388(12)
C17 H17 0.9500
C18 C19 1.359(12)
C18 H18 0.9500
C19 C20 1.367(12)
C19 H19 0.9500
C20 C21 1.406(11)
C20 H20 0.9500
C21 C22 1.465(14)
C22 C24 1.252(13)
C22 C23 1.501(12)
C23 N2 1.310(10)
C23 O2 1.377(10)
C24 C25 1.480(13)
C24 H24 0.9500
C25 C30 1.368(11)
C25 C26 1.390(12)
C26 C27 1.343(12)
C26 H26 0.9500
C27 C28 1.389(12)
C27 H27 0.9500
C28 C29 1.359(12)
C28 H28 0.9500
C29 C30 1.415(11)
C29 H29 0.9500
C30 N2 1.398(10)
C31 O3 1.349(11)
C31 N3A 1.349(11)
C31 C32 1.406(15)
C31 C36 1.420(12)
C32 C33 1.355(16)
C32 H32 0.9500
C33 C34 1.362(16)
C33 H33 0.9500
C34 C35 1.384(13)
C34 H34 0.9500
C35 C36 1.427(11)
C35 H35 0.9500
C36 C47 1.446(18)
C36 C37 1.48(2)
C37 C38 1.32(3)
C37 H37 0.9500
C38 C40 1.44(2)
C38 C39 1.49(2)
C46 C47 1.32(2)
C46 C40 1.465(18)
C46 H46 0.9500
C47 C39 1.470(18)
C39 N3 1.322(10)
C39 O3A 1.322(10)
C39 N3A 1.348(10)
C39 O3 1.348(10)
C40 C45 1.396(12)
C40 C41 1.403(11)
C41 C42 1.313(11)
C41 H41 0.9500
C42 C43 1.406(14)
C42 H42 0.9500
C43 C44 1.379(14)
C43 H43 0.9500
C44 C45 1.344(13)
C44 H44 0.9500
C45 O3A 1.390(9)
C45 N3 1.390(9)
